data_7214700
loop_
_publ_author_name
'Aitipamula, Srinivasulu'
'Wong, Annie B. H.'
'Chow, Pui Shan'
'Tan, Reginald B. H.'

_publ_section_title
;
 Pharmaceutical cocrystals of ethenzamide: structural, solubility and
 dissolution studies
;
_journal_issue 24
_journal_name_full CrystEngComm
_journal_page_first 8515
_journal_paper_doi 10.1039/c2ce26325d
_journal_volume 14
_journal_year 2012
_chemical_formula_moiety 'C9 H11 N O2, C7 H6 O3'
_chemical_formula_sum 'C16 H17 N O5'
_chemical_formula_weight 303.31
_chemical_name_common
;
1:1 ethenzamide and salicylic acid cocrystal
;
_chemical_name_systematic
;
cocrystal of ethenzamide with salicylic acid
;
_space_group_IT_number 14
_symmetry_cell_setting monoclinic
_symmetry_space_group_name_Hall '-P 2yn'
_symmetry_space_group_name_H-M 'P 1 21/n 1'
_atom_sites_solution_hydrogens geom
_atom_sites_solution_primary direct
_atom_sites_solution_secondary difmap
_audit_creation_method SHELXL-97
_cell_angle_alpha 90.00
_cell_angle_beta 106.97(3)
_cell_angle_gamma 90.00
_cell_formula_units_Z 4
_cell_length_a 10.679(2)
_cell_length_b 9.6670(19)
_cell_length_c 14.845(3)
_cell_measurement_reflns_used 4696
_cell_measurement_temperature 100(2)
_cell_measurement_theta_max 31.0560
_cell_measurement_theta_min 2.0888
_cell_volume 1465.8(5)
_computing_cell_refinement 'CrystalClear (Rigaku Inc., 2008)'
_computing_data_collection 'CrystalClear (Rigaku Inc., 2008)'
_computing_data_reduction 'CrystalClear (Rigaku Inc., 2008)'
_computing_structure_refinement 'SHELXL-97 (Sheldrick, 1997)'
_computing_structure_solution 'SHELXS-97 (Sheldrick, 1990)'
_diffrn_ambient_temperature 100(2)
_diffrn_measured_fraction_theta_full 0.988
_diffrn_measured_fraction_theta_max 0.988
_diffrn_measurement_device_type 'Rigaku Saturn 70 CCD area detector'
_diffrn_measurement_method '\w scans'
_diffrn_radiation_monochromator graphite
_diffrn_radiation_source 'fine-focus sealed tube'
_diffrn_radiation_type MoK\a
_diffrn_radiation_wavelength 0.71073
_diffrn_reflns_av_R_equivalents 0.0268
_diffrn_reflns_av_sigmaI/netI 0.0299
_diffrn_reflns_limit_h_max 14
_diffrn_reflns_limit_h_min -14
_diffrn_reflns_limit_k_max 12
_diffrn_reflns_limit_k_min -12
_diffrn_reflns_limit_l_max 19
_diffrn_reflns_limit_l_min -19
_diffrn_reflns_number 10945
_diffrn_reflns_theta_full 28.28
_diffrn_reflns_theta_max 28.28
_diffrn_reflns_theta_min 2.09
_exptl_absorpt_coefficient_mu 0.103
_exptl_absorpt_correction_T_max 0.9797
_exptl_absorpt_correction_T_min 0.9669
_exptl_absorpt_correction_type multi-scan
_exptl_absorpt_process_details 'R. H. Blessing, Acta Cryst. 1995 A51, 33-38'
_exptl_crystal_colour colorless
_exptl_crystal_density_diffrn 1.374
_exptl_crystal_density_method 'not measured'
_exptl_crystal_description needle
_exptl_crystal_F_000 640
_exptl_crystal_size_max 0.33
_exptl_crystal_size_mid 0.26
_exptl_crystal_size_min 0.20
_refine_diff_density_max 0.447
_refine_diff_density_min -0.295
_refine_diff_density_rms 0.063
_refine_ls_extinction_method none
_refine_ls_goodness_of_fit_ref 1.176
_refine_ls_hydrogen_treatment mixed
_refine_ls_matrix_type full
_refine_ls_number_parameters 216
_refine_ls_number_reflns 3604
_refine_ls_number_restraints 0
_refine_ls_restrained_S_all 1.176
_refine_ls_R_factor_all 0.0845
_refine_ls_R_factor_gt 0.0731
_refine_ls_shift/su_max 0.001
_refine_ls_shift/su_mean 0.000
_refine_ls_structure_factor_coef Fsqd
_refine_ls_weighting_details 'calc w=1/[\s^2^(Fo^2^)+(0.0966P)^2^+0.4882P] where P=(Fo^2^+2Fc^2^)/3'
_refine_ls_weighting_scheme calc
_refine_ls_wR_factor_gt 0.1845
_refine_ls_wR_factor_ref 0.1950
_reflns_number_gt 3128
_reflns_number_total 3604
_reflns_threshold_expression >2sigma(I)
_cod_data_source_file c2ce26325d.txt
_cod_data_source_block EA+SA
_cod_depositor_comments
;
The following automatic conversions were performed:

'_symmetry_cell_setting' value 'Monoclinic' changed to 'monoclinic'
according to
/usr/data/users/saulius/automatic-downloads/retrospective/RSC/lib/dictionaries/cif_core.dic
dictionary named 'cif_core.dic' version 2.4.2 from 2011-04-26.

Automatic conversion script
Id: cif_fix_values 2281 2013-09-26 08:29:07Z andrius 
;
_cod_original_sg_symbol_H-M P2(1)/n
_cod_database_code 7214700

loop_
_symmetry_equiv_pos_as_xyz
'x, y, z'
'-x+1/2, y+1/2, -z+1/2'
'-x, -y, -z'
'x-1/2, -y-1/2, z-1/2'

loop_
_atom_site_label
_atom_site_type_symbol
_atom_site_fract_x
_atom_site_fract_y
_atom_site_fract_z
_atom_site_U_iso_or_equiv
_atom_site_adp_type
_atom_site_occupancy
_atom_site_symmetry_multiplicity
_atom_site_calc_flag
_atom_site_refinement_flags
O2 O 0.23358(14) 1.16134(14) 1.07419(10) 0.0311(4) Uani 1 1 d .
O4 O 0.25727(14) 0.34529(15) 0.88468(10) 0.0326(4) Uani 1 1 d .
O5 O 0.29416(15) 0.40139(15) 1.03649(10) 0.0315(4) Uani 1 1 d .
O1 O 0.08483(14) 0.80823(14) 0.91886(10) 0.0303(3) Uani 1 1 d .
N1 N 0.18988(17) 1.06140(18) 0.93149(12) 0.0288(4) Uani 1 1 d .
O3 O 0.30789(16) 0.52267(16) 0.76974(10) 0.0367(4) Uani 1 1 d .
C7 C 0.19483(17) 1.0590(2) 1.02131(14) 0.0254(4) Uani 1 1 d .
C16 C 0.29546(17) 0.4290(2) 0.95036(13) 0.0255(4) Uani 1 1 d .
C6 C 0.17206(18) 0.9355(2) 1.16041(14) 0.0291(4) Uani 1 1 d .
H6 H 0.2062 1.0171 1.1944 0.035 Uiso 1 1 calc R
C15 C 0.3906(2) 0.6591(2) 1.01145(15) 0.0303(4) Uani 1 1 d .
H15 H 0.3886 0.6330 1.0727 0.036 Uiso 1 1 calc R
C1 C 0.15484(17) 0.93108(19) 1.06356(13) 0.0245(4) Uani 1 1 d .
C10 C 0.34536(18) 0.56705(19) 0.93624(13) 0.0257(4) Uani 1 1 d .
C2 C 0.10263(19) 0.8104(2) 1.01394(14) 0.0267(4) Uani 1 1 d .
C3 C 0.0712(2) 0.6983(2) 1.06197(15) 0.0321(5) Uani 1 1 d .
H3 H 0.0364 0.6164 1.0286 0.038 Uiso 1 1 calc R
C12 C 0.39698(19) 0.7368(2) 0.83245(15) 0.0310(4) Uani 1 1 d .
H12 H 0.3991 0.7644 0.7715 0.037 Uiso 1 1 calc R
C11 C 0.34953(18) 0.6062(2) 0.84582(14) 0.0274(4) Uani 1 1 d .
C13 C 0.4407(2) 0.8254(2) 0.90758(16) 0.0342(5) Uani 1 1 d .
H13 H 0.4733 0.9140 0.8980 0.041 Uiso 1 1 calc R
C8 C 0.0172(2) 0.6929(2) 0.86502(15) 0.0314(5) Uani 1 1 d .
H8A H -0.0706 0.6823 0.8740 0.038 Uiso 1 1 calc R
H8B H 0.0671 0.6064 0.8853 0.038 Uiso 1 1 calc R
C14 C 0.4381(2) 0.7874(2) 0.99734(16) 0.0342(5) Uani 1 1 d .
H14 H 0.4688 0.8495 1.0487 0.041 Uiso 1 1 calc R
C9 C 0.0050(2) 0.7227(3) 0.76341(16) 0.0382(5) Uani 1 1 d .
H9A H -0.0407 0.8108 0.7452 0.057 Uiso 1 1 calc R
H9B H -0.0446 0.6484 0.7239 0.057 Uiso 1 1 calc R
H9C H 0.0925 0.7284 0.7549 0.057 Uiso 1 1 calc R
C4 C 0.0906(2) 0.7056(2) 1.15841(15) 0.0336(5) Uani 1 1 d .
H4 H 0.0691 0.6283 1.1905 0.040 Uiso 1 1 calc R
C5 C 0.1407(2) 0.8238(2) 1.20841(16) 0.0337(5) Uani 1 1 d .
H5 H 0.1534 0.8285 1.2744 0.040 Uiso 1 1 calc R
H2 H 0.210(3) 1.145(3) 0.907(2) 0.051(8) Uiso 1 1 d .
H1 H 0.152(3) 0.987(3) 0.893(2) 0.049(8) Uiso 1 1 d .
H7 H 0.285(3) 0.441(4) 0.792(2) 0.073(10) Uiso 1 1 d .
H10 H 0.267(3) 0.304(3) 1.042(2) 0.066(9) Uiso 1 1 d .

loop_
_atom_site_aniso_label
_atom_site_aniso_U_11
_atom_site_aniso_U_22
_atom_site_aniso_U_33
_atom_site_aniso_U_23
_atom_site_aniso_U_13
_atom_site_aniso_U_12
O2 0.0390(8) 0.0281(7) 0.0265(8) -0.0017(6) 0.0100(6) -0.0056(6)
O4 0.0424(8) 0.0291(8) 0.0252(8) -0.0010(6) 0.0080(6) -0.0056(6)
O5 0.0451(8) 0.0265(8) 0.0248(7) 0.0002(6) 0.0132(6) -0.0026(6)
O1 0.0390(8) 0.0270(7) 0.0249(7) -0.0021(6) 0.0091(6) -0.0026(6)
N1 0.0377(9) 0.0250(9) 0.0248(9) -0.0001(7) 0.0106(7) -0.0004(7)
O3 0.0545(9) 0.0314(8) 0.0243(7) -0.0014(6) 0.0117(7) -0.0078(7)
C7 0.0244(8) 0.0251(9) 0.0268(10) 0.0016(7) 0.0079(7) 0.0016(7)
C16 0.0250(8) 0.0257(9) 0.0255(9) 0.0000(7) 0.0069(7) 0.0013(7)
C6 0.0287(9) 0.0313(10) 0.0268(10) 0.0015(8) 0.0070(7) -0.0013(8)
C15 0.0345(10) 0.0272(10) 0.0284(10) -0.0017(8) 0.0080(8) 0.0017(8)
C1 0.0234(8) 0.0253(9) 0.0244(9) 0.0023(7) 0.0063(7) 0.0021(7)
C10 0.0259(8) 0.0247(9) 0.0262(10) -0.0001(7) 0.0071(7) 0.0008(7)
C2 0.0286(9) 0.0269(10) 0.0243(10) 0.0013(7) 0.0073(7) 0.0042(7)
C3 0.0359(10) 0.0262(10) 0.0343(11) 0.0015(8) 0.0106(8) -0.0003(8)
C12 0.0323(10) 0.0295(10) 0.0314(10) 0.0063(8) 0.0098(8) 0.0023(8)
C11 0.0290(9) 0.0269(10) 0.0256(10) 0.0004(8) 0.0071(7) 0.0017(7)
C13 0.0337(10) 0.0252(10) 0.0431(13) 0.0037(9) 0.0104(9) -0.0010(8)
C8 0.0309(10) 0.0290(10) 0.0344(11) -0.0065(8) 0.0099(8) -0.0048(8)
C14 0.0387(11) 0.0264(10) 0.0355(12) -0.0046(9) 0.0077(9) -0.0003(8)
C9 0.0396(11) 0.0414(12) 0.0335(12) -0.0105(10) 0.0104(9) -0.0072(9)
C4 0.0356(10) 0.0314(10) 0.0351(12) 0.0098(9) 0.0121(9) 0.0017(8)
C5 0.0340(10) 0.0400(12) 0.0267(10) 0.0059(9) 0.0080(8) -0.0001(9)

loop_
_atom_type_symbol
_atom_type_description
_atom_type_scat_dispersion_real
_atom_type_scat_dispersion_imag
_atom_type_scat_source
C C 0.0033 0.0016 'International Tables Vol C Tables 4.2.6.8 and 6.1.1.4'
H H 0.0000 0.0000 'International Tables Vol C Tables 4.2.6.8 and 6.1.1.4'
N N 0.0061 0.0033 'International Tables Vol C Tables 4.2.6.8 and 6.1.1.4'
O O 0.0106 0.0060 'International Tables Vol C Tables 4.2.6.8 and 6.1.1.4'

loop_
_geom_angle_atom_site_label_1
_geom_angle_atom_site_label_2
_geom_angle_atom_site_label_3
_geom_angle
C16 O5 H10 111.1(19)
C2 O1 C8 118.78(16)
C7 N1 H2 117.6(17)
C7 N1 H1 119.2(18)
H2 N1 H1 122(2)
C11 O3 H7 105(2)
O2 C7 N1 121.81(18)
O2 C7 C1 117.97(17)
N1 C7 C1 120.22(17)
O4 C16 O5 122.63(18)
O4 C16 C10 121.88(18)
O5 C16 C10 115.49(17)
C5 C6 C1 121.76(19)
C5 C6 H6 119.1
C1 C6 H6 119.1
C14 C15 C10 120.5(2)
C14 C15 H15 119.8
C10 C15 H15 119.8
C6 C1 C2 118.56(18)
C6 C1 C7 115.88(17)
C2 C1 C7 125.57(18)
C15 C10 C11 119.38(18)
C15 C10 C16 121.14(18)
C11 C10 C16 119.47(17)
O1 C2 C3 122.35(18)
O1 C2 C1 117.89(17)
C3 C2 C1 119.76(18)
C4 C3 C2 120.2(2)
C4 C3 H3 119.9
C2 C3 H3 119.9
C13 C12 C11 119.97(19)
C13 C12 H12 120.0
C11 C12 H12 120.0
O3 C11 C12 117.72(18)
O3 C11 C10 122.78(18)
C12 C11 C10 119.49(18)
C12 C13 C14 121.03(19)
C12 C13 H13 119.5
C14 C13 H13 119.5
O1 C8 C9 106.95(17)
O1 C8 H8A 110.3
C9 C8 H8A 110.3
O1 C8 H8B 110.3
C9 C8 H8B 110.3
H8A C8 H8B 108.6
C15 C14 C13 119.6(2)
C15 C14 H14 120.2
C13 C14 H14 120.2
C8 C9 H9A 109.5
C8 C9 H9B 109.5
H9A C9 H9B 109.5
C8 C9 H9C 109.5
H9A C9 H9C 109.5
H9B C9 H9C 109.5
C5 C4 C3 120.9(2)
C5 C4 H4 119.5
C3 C4 H4 119.5
C4 C5 C6 118.8(2)
C4 C5 H5 120.6
C6 C5 H5 120.6

loop_
_geom_bond_atom_site_label_1
_geom_bond_atom_site_label_2
_geom_bond_distance
O2 C7 1.255(2)
O4 C16 1.241(2)
O5 C16 1.310(2)
O5 H10 0.99(3)
O1 C2 1.368(2)
O1 C8 1.437(2)
N1 C7 1.319(3)
N1 H2 0.93(3)
N1 H1 0.93(3)
O3 C11 1.353(2)
O3 H7 0.92(3)
C7 C1 1.504(3)
C16 C10 1.474(3)
C6 C5 1.387(3)
C6 C1 1.396(3)
C6 H6 0.9500
C15 C14 1.379(3)
C15 C10 1.399(3)
C15 H15 0.9500
C1 C2 1.405(3)
C10 C11 1.408(3)
C2 C3 1.391(3)
C3 C4 1.387(3)
C3 H3 0.9500
C12 C13 1.376(3)
C12 C11 1.396(3)
C12 H12 0.9500
C13 C14 1.390(3)
C13 H13 0.9500
C8 C9 1.504(3)
C8 H8A 0.9900
C8 H8B 0.9900
C14 H14 0.9500
C9 H9A 0.9800
C9 H9B 0.9800
C9 H9C 0.9800
C4 C5 1.383(3)
C4 H4 0.9500
C5 H5 0.9500
